data_4061728
loop_
_publ_author_name
Carpentier
Lehmann

_journal_name_full Organometallics
_journal_paper_doi 10.1021/om0505817
_journal_year 2005
_chemical_formula_sum 'C65 H104 N4 O8 Zr2'
_chemical_formula_weight 1251.96
_space_group_IT_number 61
_symmetry_cell_setting orthorhombic
_symmetry_space_group_name_Hall '-P 2ac 2ab'
_symmetry_space_group_name_H-M 'P b c a'
_cell_angle_alpha 90.00
_cell_angle_beta 90.00
_cell_angle_gamma 90.00
_cell_formula_units_Z 8
_cell_length_a 25.9133(2)
_cell_length_b 21.78440(10)
_cell_length_c 23.7752(2)
_cell_measurement_temperature 120(1)
_cell_volume 13421.24(17)
_diffrn_ambient_temperature 293(2)
_exptl_crystal_density_diffrn 1.239
_cod_depositor_comments
;
The following automatic conversions were performed:
'_symmetry_cell_setting' value 'Orthorhombic' changed to 'orthorhombic'
according to '/home/saulius/struct/CIF-dictionaries/cif_core.dic'
dictionary named 'cif_core.dic' version 2.4.1 from 2010-06-29.

Automatic conversion script
Id: cif_fix_enum 1527 2010-12-29 10:47:43Z saulius 
;
_cod_database_code 4061728

loop_
_symmetry_equiv_pos_as_xyz
'x, y, z'
'-x+1/2, -y, z+1/2'
'x+1/2, -y+1/2, -z'
'-x, y+1/2, -z+1/2'
'-x, -y, -z'
'x-1/2, y, -z-1/2'
'-x-1/2, y-1/2, z'
'x, -y-1/2, z-1/2'

loop_
_atom_site_label
_atom_site_type_symbol
_atom_site_fract_x
_atom_site_fract_y
_atom_site_fract_z
_atom_site_U_iso_or_equiv
_atom_site_adp_type
_atom_site_occupancy
_atom_site_symmetry_multiplicity
_atom_site_calc_flag
_atom_site_refinement_flags
_atom_site_disorder_assembly
_atom_site_disorder_group
C71 C 0.4053(3) 0.8963(4) 0.6933(4) 0.115(3) Uiso 1 1 d . . .
H71A H 0.4362 0.8783 0.6785 0.173 Uiso 1 1 calc R . .
H71B H 0.4091 0.9025 0.7331 0.173 Uiso 1 1 calc R . .
H71C H 0.3992 0.9351 0.6753 0.173 Uiso 1 1 calc R . .
C72 C 0.2702(4) 0.8183(4) 0.6794(4) 0.128(3) Uiso 1 1 d . . .
H72A H 0.2693 0.8118 0.6390 0.153 Uiso 1 1 calc R . .
H72B H 0.2756 0.7792 0.6979 0.153 Uiso 1 1 calc R . .
C73 C 0.2236(4) 0.8469(4) 0.6986(4) 0.130(3) Uiso 1 1 d . . .
H73A H 0.1947 0.8212 0.6897 0.196 Uiso 1 1 calc R . .
H73B H 0.2195 0.8860 0.6805 0.196 Uiso 1 1 calc R . .
H73C H 0.2253 0.8527 0.7386 0.196 Uiso 1 1 calc R . .
C74 C 0.3569(7) 0.8511(8) 0.6817(8) 0.225(7) Uiso 1 1 d . . .
H74A H 0.3545 0.8436 0.6415 0.270 Uiso 1 1 calc R . .
H74B H 0.3635 0.8120 0.6999 0.270 Uiso 1 1 calc R . .
C75 C 0.3181(5) 0.8699(6) 0.6973(6) 0.185(5) Uiso 1 1 d . . .
H75A H 0.3112 0.9095 0.6802 0.222 Uiso 1 1 calc R . .
H75B H 0.3191 0.8753 0.7378 0.222 Uiso 1 1 calc R . .
Zr1 Zr 0.543076(10) 0.284838(12) 0.544690(12) 0.01721(8) Uani 1 1 d . . .
Zr2 Zr 0.462170(10) 0.187637(12) 0.597572(12) 0.01693(8) Uani 1 1 d . . .
O1 O 0.61682(8) 0.27008(9) 0.53312(9) 0.0221(4) Uani 1 1 d . . .
O2 O 0.54866(8) 0.36513(9) 0.58162(9) 0.0218(4) Uani 1 1 d . . .
O3 O 0.53353(7) 0.23469(9) 0.62548(9) 0.0198(4) Uani 1 1 d . . .
O4 O 0.51481(7) 0.18771(9) 0.52508(9) 0.0184(4) Uani 1 1 d . . .
O5 O 0.40914(8) 0.13609(9) 0.56447(9) 0.0218(4) Uani 1 1 d . . .
O6 O 0.43203(8) 0.18499(10) 0.67272(9) 0.0229(4) Uani 1 1 d . . .
O7 O 0.45495(7) 0.27458(9) 0.56511(9) 0.0195(4) Uani 1 1 d . . .
O8 O 0.52148(8) 0.31119(10) 0.46997(9) 0.0221(4) Uani 1 1 d . . .
N1 N 0.65772(10) 0.39858(12) 0.54719(13) 0.0310(6) Uani 1 1 d . . .
N2 N 0.52770(9) 0.11355(11) 0.61845(11) 0.0202(5) Uani 1 1 d . . .
N3 N 0.33447(10) 0.11091(12) 0.65662(11) 0.0239(5) Uani 1 1 d . . .
N4 N 0.40915(9) 0.34435(12) 0.46516(11) 0.0238(5) Uani 1 1 d . . .
C1 C 0.66625(11) 0.28886(14) 0.51355(14) 0.0252(6) Uani 1 1 d . . .
C2 C 0.70414(12) 0.23493(15) 0.51862(16) 0.0309(7) Uani 1 1 d . . .
H2A H 0.7069 0.2228 0.5573 0.046 Uiso 1 1 calc R . .
H2B H 0.7374 0.2473 0.5051 0.046 Uiso 1 1 calc R . .
H2C H 0.6918 0.2010 0.4966 0.046 Uiso 1 1 calc R . .
C3 C 0.66160(14) 0.30887(19) 0.45282(16) 0.0371(8) Uani 1 1 d . . .
H3A H 0.6379 0.3426 0.4502 0.056 Uiso 1 1 calc R . .
H3B H 0.6491 0.2752 0.4306 0.056 Uiso 1 1 calc R . .
H3C H 0.6948 0.3214 0.4392 0.056 Uiso 1 1 calc R . .
C4 C 0.68611(12) 0.34091(15) 0.55196(16) 0.0301(7) Uani 1 1 d . . .
H4A H 0.6845 0.3271 0.5907 0.036 Uiso 1 1 calc R . .
H4B H 0.7221 0.3486 0.5431 0.036 Uiso 1 1 calc R . .
C5 C 0.56965(12) 0.42480(13) 0.58578(14) 0.0251(6) Uani 1 1 d . . .
C6 C 0.54595(14) 0.45680(17) 0.63722(18) 0.0389(9) Uani 1 1 d . . .
H6A H 0.5545 0.4342 0.6706 0.058 Uiso 1 1 calc R . .
H6B H 0.5091 0.4585 0.6331 0.058 Uiso 1 1 calc R . .
H6C H 0.5594 0.4977 0.6401 0.058 Uiso 1 1 calc R . .
C7 C 0.55674(14) 0.45991(16) 0.53255(17) 0.0366(8) Uani 1 1 d . . .
H7A H 0.5200 0.4620 0.5282 0.055 Uiso 1 1 calc R . .
H7B H 0.5715 0.4392 0.5007 0.055 Uiso 1 1 calc R . .
H7C H 0.5706 0.5007 0.5350 0.055 Uiso 1 1 calc R . .
C8 C 0.62823(12) 0.42003(15) 0.59511(15) 0.0296(7) Uani 1 1 d . . .
H8A H 0.6411 0.4602 0.6058 0.035 Uiso 1 1 calc R . .
H8B H 0.6344 0.3925 0.6264 0.035 Uiso 1 1 calc R . .
C9 C 0.68620(15) 0.44713(17) 0.51921(19) 0.0437(9) Uani 1 1 d . . .
H9A H 0.6618 0.4788 0.5084 0.052 Uiso 1 1 calc R . .
H9B H 0.7007 0.4304 0.4849 0.052 Uiso 1 1 calc R . .
C10 C 0.73072(14) 0.47840(16) 0.55261(19) 0.0384(9) Uani 1 1 d . . .
C11 C 0.74545(15) 0.45850(19) 0.6052(2) 0.0454(10) Uani 1 1 d . . .
H11 H 0.7287 0.4254 0.6219 0.054 Uiso 1 1 calc R . .
C12 C 0.78579(16) 0.4882(2) 0.6337(2) 0.0560(12) Uani 1 1 d . . .
H12 H 0.7959 0.4744 0.6691 0.067 Uiso 1 1 calc R . .
C13 C 0.81047(17) 0.5375(2) 0.6099(3) 0.0610(14) Uani 1 1 d . . .
H13 H 0.8371 0.5571 0.6288 0.073 Uiso 1 1 calc R . .
C14 C 0.79474(16) 0.5581(2) 0.5557(3) 0.0608(15) Uani 1 1 d . . .
H14 H 0.8110 0.5913 0.5387 0.073 Uiso 1 1 calc R . .
C15 C 0.75555(16) 0.52846(18) 0.5293(2) 0.0518(11) Uani 1 1 d . . .
H15 H 0.7450 0.5424 0.4942 0.062 Uiso 1 1 calc R . .
C16 C 0.56369(11) 0.20799(14) 0.66885(13) 0.0218(6) Uani 1 1 d . . .
C17 C 0.54729(13) 0.23652(15) 0.72479(14) 0.0283(7) Uani 1 1 d . . .
H17A H 0.5112 0.2290 0.7309 0.042 Uiso 1 1 calc R . .
H17B H 0.5535 0.2800 0.7238 0.042 Uiso 1 1 calc R . .
H17C H 0.5669 0.2185 0.7548 0.042 Uiso 1 1 calc R . .
C18 C 0.62144(12) 0.22090(15) 0.66086(14) 0.0281(7) Uani 1 1 d . . .
H18A H 0.6328 0.2035 0.6259 0.042 Uiso 1 1 calc R . .
H18B H 0.6405 0.2029 0.6913 0.042 Uiso 1 1 calc R . .
H18C H 0.6272 0.2644 0.6604 0.042 Uiso 1 1 calc R . .
C19 C 0.55204(12) 0.13696(14) 0.67086(13) 0.0228(6) Uani 1 1 d . . .
H19A H 0.5841 0.1150 0.6772 0.027 Uiso 1 1 calc R . .
H19B H 0.5293 0.1285 0.7024 0.027 Uiso 1 1 calc R . .
C20 C 0.54233(11) 0.13184(13) 0.51427(13) 0.0207(6) Uani 1 1 d . . .
C21 C 0.50541(12) 0.08610(14) 0.48761(14) 0.0243(6) Uani 1 1 d . . .
H21A H 0.4923 0.1027 0.4530 0.036 Uiso 1 1 calc R . .
H21B H 0.4773 0.0783 0.5129 0.036 Uiso 1 1 calc R . .
H21C H 0.5233 0.0484 0.4801 0.036 Uiso 1 1 calc R . .
C22 C 0.58675(12) 0.14264(14) 0.47293(14) 0.0259(6) Uani 1 1 d . . .
H22A H 0.5731 0.1559 0.4374 0.039 Uiso 1 1 calc R . .
H22B H 0.6056 0.1051 0.4678 0.039 Uiso 1 1 calc R . .
H22C H 0.6094 0.1736 0.4876 0.039 Uiso 1 1 calc R . .
C23 C 0.56538(11) 0.11120(13) 0.57054(13) 0.0222(6) Uani 1 1 d . . .
H23A H 0.5780 0.0695 0.5667 0.027 Uiso 1 1 calc R . .
H23B H 0.5946 0.1372 0.5794 0.027 Uiso 1 1 calc R . .
C24 C 0.50246(12) 0.05211(13) 0.62919(14) 0.0249(6) Uani 1 1 d . . .
H24A H 0.4914 0.0357 0.5932 0.030 Uiso 1 1 calc R . .
H24B H 0.4716 0.0593 0.6513 0.030 Uiso 1 1 calc R . .
C25 C 0.53406(12) 0.00279(14) 0.65884(14) 0.0256(6) Uani 1 1 d . . .
C26 C 0.56685(13) -0.03596(15) 0.62952(15) 0.0298(7) Uani 1 1 d . . .
H26 H 0.5724 -0.0296 0.5913 0.036 Uiso 1 1 calc R . .
C27 C 0.59168(15) -0.08436(16) 0.65683(17) 0.0374(8) Uani 1 1 d . . .
H27 H 0.6136 -0.1101 0.6367 0.045 Uiso 1 1 calc R . .
C28 C 0.58390(15) -0.09422(17) 0.71315(17) 0.0388(8) Uani 1 1 d . . .
H28 H 0.6007 -0.1263 0.7313 0.047 Uiso 1 1 calc R . .
C29 C 0.55082(15) -0.05610(18) 0.74292(17) 0.0404(9) Uani 1 1 d . . .
H29 H 0.5450 -0.0629 0.7810 0.049 Uiso 1 1 calc R . .
C30 C 0.52634(14) -0.00768(16) 0.71575(16) 0.0348(8) Uani 1 1 d . . .
H30 H 0.5045 0.0180 0.7360 0.042 Uiso 1 1 calc R . .
C31 C 0.39671(12) 0.17272(15) 0.71710(13) 0.0248(6) Uani 1 1 d . . .
C32 C 0.39564(13) 0.22812(16) 0.75673(15) 0.0319(7) Uani 1 1 d . . .
H32A H 0.3846 0.2638 0.7364 0.048 Uiso 1 1 calc R . .
H32B H 0.4296 0.2350 0.7716 0.048 Uiso 1 1 calc R . .
H32C H 0.3721 0.2203 0.7871 0.048 Uiso 1 1 calc R . .
C33 C 0.41409(13) 0.11520(16) 0.74869(15) 0.0309(7) Uani 1 1 d . . .
H33A H 0.4147 0.0809 0.7233 0.046 Uiso 1 1 calc R . .
H33B H 0.3905 0.1069 0.7789 0.046 Uiso 1 1 calc R . .
H33C H 0.4481 0.1216 0.7637 0.046 Uiso 1 1 calc R . .
C34 C 0.34193(11) 0.16392(14) 0.69302(13) 0.0246(6) Uani 1 1 d . . .
H34A H 0.3180 0.1607 0.7243 0.029 Uiso 1 1 calc R . .
H34B H 0.3328 0.2005 0.6720 0.029 Uiso 1 1 calc R . .
C35 C 0.36346(11) 0.10190(14) 0.55534(13) 0.0228(6) Uani 1 1 d . . .
C36 C 0.34431(13) 0.11621(16) 0.49576(15) 0.0309(7) Uani 1 1 d . . .
H36A H 0.3372 0.1593 0.4926 0.046 Uiso 1 1 calc R . .
H36B H 0.3134 0.0933 0.4884 0.046 Uiso 1 1 calc R . .
H36C H 0.3704 0.1050 0.4690 0.046 Uiso 1 1 calc R . .
C37 C 0.37516(12) 0.03344(14) 0.56125(16) 0.0297(7) Uani 1 1 d . . .
H37A H 0.3870 0.0251 0.5987 0.045 Uiso 1 1 calc R . .
H37B H 0.4014 0.0220 0.5348 0.045 Uiso 1 1 calc R . .
H37C H 0.3444 0.0102 0.5539 0.045 Uiso 1 1 calc R . .
C38 C 0.32180(11) 0.12199(14) 0.59758(13) 0.0236(6) Uani 1 1 d . . .
H38A H 0.3154 0.1655 0.5926 0.028 Uiso 1 1 calc R . .
H38B H 0.2900 0.1005 0.5888 0.028 Uiso 1 1 calc R . .
C39 C 0.30458(12) 0.06162(16) 0.68258(15) 0.0311(7) Uani 1 1 d . . .
H39A H 0.3198 0.0525 0.7189 0.037 Uiso 1 1 calc R . .
H39B H 0.3083 0.0252 0.6595 0.037 Uiso 1 1 calc R . .
C40 C 0.24688(14) 0.07329(18) 0.69143(16) 0.0383(8) Uani 1 1 d . . .
C41 C 0.21698(19) 0.0269(3) 0.7134(3) 0.0774(19) Uani 1 1 d . . .
H41 H 0.2324 -0.0103 0.7227 0.093 Uiso 1 1 calc R . .
C42 C 0.1643(2) 0.0344(3) 0.7222(3) 0.100(3) Uani 1 1 d . . .
H42 H 0.1451 0.0023 0.7372 0.120 Uiso 1 1 calc R . .
C43 C 0.14055(17) 0.0883(3) 0.7090(2) 0.0688(16) Uani 1 1 d . . .
H43 H 0.1053 0.0932 0.7146 0.083 Uiso 1 1 calc R . .
C44 C 0.16916(15) 0.1346(2) 0.68778(17) 0.0463(10) Uani 1 1 d . . .
H44 H 0.1534 0.1716 0.6786 0.056 Uiso 1 1 calc R . .
C45 C 0.22203(14) 0.12768(19) 0.67942(16) 0.0385(8) Uani 1 1 d . . .
H45 H 0.2410 0.1605 0.6654 0.046 Uiso 1 1 calc R . .
C46 C 0.49329(12) 0.31081(14) 0.41931(13) 0.0237(6) Uani 1 1 d . . .
C47 C 0.52957(13) 0.33160(19) 0.37239(15) 0.0368(8) Uani 1 1 d . . .
H47A H 0.5581 0.3037 0.3698 0.055 Uiso 1 1 calc R . .
H47B H 0.5421 0.3721 0.3806 0.055 Uiso 1 1 calc R . .
H47C H 0.5112 0.3321 0.3373 0.055 Uiso 1 1 calc R . .
C48 C 0.47326(13) 0.24598(16) 0.40759(15) 0.0312(7) Uani 1 1 d . . .
H48A H 0.4504 0.2337 0.4373 0.047 Uiso 1 1 calc R . .
H48B H 0.5018 0.2180 0.4057 0.047 Uiso 1 1 calc R . .
H48C H 0.4550 0.2456 0.3725 0.047 Uiso 1 1 calc R . .
C49 C 0.42442(12) 0.35537(14) 0.62533(14) 0.0264(6) Uani 1 1 d . . .
H49A H 0.4581 0.3738 0.6258 0.040 Uiso 1 1 calc R . .
H49B H 0.4216 0.3266 0.6557 0.040 Uiso 1 1 calc R . .
H49C H 0.3987 0.3867 0.6296 0.040 Uiso 1 1 calc R . .
C50 C 0.41634(11) 0.32213(13) 0.56972(13) 0.0214(6) Uani 1 1 d . . .
C51 C 0.36329(11) 0.29223(14) 0.56777(15) 0.0260(6) Uani 1 1 d . . .
H51A H 0.3590 0.2714 0.5325 0.039 Uiso 1 1 calc R . .
H51B H 0.3372 0.3232 0.5716 0.039 Uiso 1 1 calc R . .
H51C H 0.3602 0.2632 0.5980 0.039 Uiso 1 1 calc R . .
C52 C 0.42358(12) 0.36791(13) 0.52098(13) 0.0227(6) Uani 1 1 d . . .
H52A H 0.4031 0.4042 0.5288 0.027 Uiso 1 1 calc R . .
H52B H 0.4595 0.3804 0.5199 0.027 Uiso 1 1 calc R . .
C53 C 0.44839(12) 0.35665(14) 0.42197(13) 0.0247(6) Uani 1 1 d . . .
H53A H 0.4625 0.3973 0.4285 0.030 Uiso 1 1 calc R . .
H53B H 0.4315 0.3573 0.3855 0.030 Uiso 1 1 calc R . .
C54 C 0.35895(12) 0.36882(15) 0.44725(15) 0.0286(7) Uani 1 1 d . . .
H54A H 0.3643 0.4094 0.4314 0.034 Uiso 1 1 calc R . .
H54B H 0.3372 0.3735 0.4802 0.034 Uiso 1 1 calc R . .
C55 C 0.33042(12) 0.32997(16) 0.40452(14) 0.0277(7) Uani 1 1 d . . .
C56 C 0.33354(12) 0.26581(17) 0.40524(15) 0.0311(7) Uani 1 1 d . . .
H56 H 0.3566 0.2464 0.4294 0.037 Uiso 1 1 calc R . .
C57 C 0.30238(14) 0.23113(19) 0.37002(16) 0.0385(8) Uani 1 1 d . . .
H57 H 0.3045 0.1885 0.3710 0.046 Uiso 1 1 calc R . .
C58 C 0.26817(13) 0.2594(2) 0.33342(16) 0.0439(10) Uani 1 1 d . . .
H58 H 0.2472 0.2359 0.3102 0.053 Uiso 1 1 calc R . .
C59 C 0.26545(13) 0.3222(2) 0.33170(16) 0.0434(10) Uani 1 1 d . . .
H59 H 0.2427 0.3413 0.3070 0.052 Uiso 1 1 calc R . .
C60 C 0.29658(13) 0.35793(19) 0.36687(15) 0.0354(8) Uani 1 1 d . . .
H60 H 0.2947 0.4005 0.3651 0.042 Uiso 1 1 calc R . .

loop_
_atom_site_aniso_label
_atom_site_aniso_U_11
_atom_site_aniso_U_22
_atom_site_aniso_U_33
_atom_site_aniso_U_23
_atom_site_aniso_U_13
_atom_site_aniso_U_12
Zr1 0.01610(13) 0.01461(13) 0.02092(14) 0.00068(10) -0.00042(10) -0.00086(9)
Zr2 0.01527(13) 0.01456(13) 0.02097(14) -0.00011(10) -0.00022(10) -0.00091(9)
O1 0.0178(9) 0.0217(10) 0.0268(11) 0.0007(8) 0.0005(8) -0.0014(8)
O2 0.0218(10) 0.0151(9) 0.0284(11) -0.0014(8) -0.0009(8) -0.0033(8)
O3 0.0190(9) 0.0187(10) 0.0217(10) 0.0014(8) -0.0022(8) -0.0026(8)
O4 0.0175(9) 0.0138(9) 0.0239(10) -0.0020(8) 0.0013(8) 0.0014(7)
O5 0.0193(10) 0.0191(10) 0.0270(11) -0.0008(8) -0.0005(8) -0.0030(8)
O6 0.0207(10) 0.0253(11) 0.0228(11) -0.0010(8) 0.0019(8) -0.0027(8)
O7 0.0183(9) 0.0155(9) 0.0248(10) 0.0014(8) 0.0007(8) 0.0020(7)
O8 0.0203(10) 0.0251(11) 0.0210(10) 0.0017(8) -0.0011(8) -0.0005(8)
N1 0.0243(13) 0.0204(13) 0.0482(18) 0.0038(12) 0.0076(12) -0.0009(10)
N2 0.0180(11) 0.0191(11) 0.0236(12) 0.0010(10) -0.0003(9) -0.0003(9)
N3 0.0203(12) 0.0236(12) 0.0279(14) 0.0022(10) 0.0001(10) -0.0034(10)
N4 0.0186(12) 0.0262(13) 0.0266(13) 0.0010(10) -0.0013(10) 0.0033(10)
C1 0.0174(13) 0.0244(15) 0.0337(17) 0.0026(13) 0.0022(12) -0.0013(11)
C2 0.0200(14) 0.0282(16) 0.044(2) -0.0029(14) -0.0014(13) 0.0020(12)
C3 0.0295(17) 0.047(2) 0.0349(19) 0.0058(16) 0.0063(14) 0.0008(15)
C4 0.0173(14) 0.0261(16) 0.047(2) -0.0012(14) -0.0009(13) -0.0013(12)
C5 0.0230(14) 0.0165(13) 0.0357(17) -0.0038(12) -0.0001(12) -0.0018(11)
C6 0.0381(19) 0.0274(17) 0.051(2) -0.0168(16) 0.0085(16) -0.0052(14)
C7 0.0342(18) 0.0242(16) 0.051(2) 0.0076(15) -0.0056(16) -0.0011(14)
C8 0.0253(15) 0.0218(15) 0.0416(19) -0.0043(13) -0.0015(13) -0.0025(12)
C9 0.038(2) 0.0303(18) 0.062(3) 0.0083(18) 0.0159(18) -0.0018(15)
C10 0.0286(17) 0.0233(16) 0.063(3) -0.0014(16) 0.0150(17) -0.0007(13)
C11 0.0304(18) 0.037(2) 0.069(3) -0.0030(19) 0.0045(18) -0.0051(16)
C12 0.034(2) 0.049(2) 0.085(4) -0.013(2) -0.002(2) -0.0064(18)
C13 0.033(2) 0.049(3) 0.101(4) -0.013(3) 0.004(2) -0.0104(19)
C14 0.031(2) 0.037(2) 0.115(5) -0.015(3) 0.027(2) -0.0098(17)
C15 0.038(2) 0.0313(19) 0.086(3) 0.003(2) 0.024(2) -0.0002(16)
C16 0.0206(14) 0.0225(14) 0.0223(15) 0.0033(11) -0.0051(11) -0.0027(11)
C17 0.0328(16) 0.0283(16) 0.0237(15) -0.0001(13) -0.0032(13) -0.0061(13)
C18 0.0214(14) 0.0313(16) 0.0316(17) 0.0060(13) -0.0079(12) -0.0050(12)
C19 0.0236(14) 0.0217(14) 0.0230(15) 0.0050(11) -0.0053(11) -0.0009(11)
C20 0.0219(14) 0.0142(12) 0.0261(15) -0.0012(11) 0.0005(11) 0.0006(10)
C21 0.0238(14) 0.0196(14) 0.0293(16) -0.0047(12) 0.0019(12) -0.0007(11)
C22 0.0235(14) 0.0216(14) 0.0327(17) -0.0037(12) 0.0038(12) 0.0033(12)
C23 0.0187(13) 0.0179(13) 0.0300(16) 0.0017(12) 0.0003(11) 0.0013(11)
C24 0.0223(14) 0.0195(14) 0.0328(17) 0.0015(12) -0.0013(12) -0.0016(11)
C25 0.0261(15) 0.0177(13) 0.0331(17) 0.0045(12) -0.0026(12) -0.0014(11)
C26 0.0354(17) 0.0232(15) 0.0309(17) 0.0010(13) -0.0022(14) 0.0032(13)
C27 0.043(2) 0.0242(16) 0.045(2) -0.0009(15) -0.0040(16) 0.0092(15)
C28 0.044(2) 0.0271(17) 0.046(2) 0.0087(15) -0.0086(17) 0.0064(15)
C29 0.044(2) 0.040(2) 0.037(2) 0.0157(16) 0.0028(16) 0.0048(17)
C30 0.0357(18) 0.0322(18) 0.0365(19) 0.0075(15) 0.0055(15) 0.0058(15)
C31 0.0219(14) 0.0292(16) 0.0234(15) 0.0006(12) 0.0038(11) -0.0031(12)
C32 0.0293(16) 0.0391(18) 0.0274(17) -0.0072(14) 0.0046(13) -0.0062(14)
C33 0.0252(15) 0.0391(18) 0.0285(17) 0.0075(14) -0.0006(13) -0.0016(14)
C34 0.0203(14) 0.0264(15) 0.0270(16) -0.0006(12) 0.0027(11) -0.0012(12)
C35 0.0184(13) 0.0203(14) 0.0297(16) -0.0029(12) -0.0023(11) -0.0044(11)
C36 0.0248(15) 0.0351(18) 0.0329(18) -0.0051(14) -0.0028(13) -0.0035(13)
C37 0.0218(14) 0.0234(15) 0.0438(19) -0.0050(14) 0.0009(13) -0.0035(12)
C38 0.0182(13) 0.0214(14) 0.0313(16) 0.0019(12) -0.0024(11) -0.0033(11)
C39 0.0273(16) 0.0289(16) 0.0372(19) 0.0071(14) 0.0003(13) -0.0065(13)
C40 0.0308(17) 0.045(2) 0.039(2) 0.0097(16) 0.0025(15) -0.0079(16)
C41 0.041(2) 0.067(3) 0.124(5) 0.045(3) 0.011(3) -0.008(2)
C42 0.041(3) 0.108(5) 0.153(7) 0.069(5) 0.020(3) -0.014(3)
C43 0.031(2) 0.108(4) 0.068(3) 0.029(3) 0.010(2) 0.003(2)
C44 0.0293(18) 0.075(3) 0.035(2) 0.0022(19) 0.0025(15) 0.0053(19)
C45 0.0267(17) 0.053(2) 0.0354(19) 0.0024(17) 0.0018(14) -0.0021(16)
C46 0.0226(14) 0.0276(15) 0.0210(14) 0.0012(12) -0.0009(11) 0.0051(12)
C47 0.0281(16) 0.056(2) 0.0261(17) 0.0089(16) 0.0026(13) 0.0095(16)
C48 0.0283(16) 0.0311(17) 0.0342(18) -0.0077(14) -0.0080(13) 0.0071(14)
C49 0.0269(15) 0.0230(15) 0.0294(16) -0.0023(12) 0.0033(12) 0.0034(12)
C50 0.0206(14) 0.0198(14) 0.0240(15) -0.0013(11) 0.0010(11) 0.0025(11)
C51 0.0200(14) 0.0226(15) 0.0354(17) 0.0064(13) -0.0019(12) -0.0002(11)
C52 0.0216(14) 0.0172(13) 0.0294(16) 0.0006(12) 0.0006(12) 0.0029(11)
C53 0.0266(15) 0.0217(14) 0.0257(15) 0.0044(12) -0.0012(12) 0.0044(12)
C54 0.0229(15) 0.0293(16) 0.0335(17) 0.0028(13) -0.0012(13) 0.0058(12)
C55 0.0193(14) 0.0377(18) 0.0262(16) 0.0036(13) 0.0009(12) 0.0027(13)
C56 0.0235(15) 0.0400(19) 0.0298(17) 0.0002(14) 0.0023(13) -0.0021(13)
C57 0.0293(17) 0.049(2) 0.037(2) -0.0054(16) 0.0072(15) -0.0093(16)
C58 0.0230(16) 0.075(3) 0.034(2) -0.0087(19) 0.0011(14) -0.0118(18)
C59 0.0218(16) 0.081(3) 0.0268(18) 0.0046(18) 0.0005(13) 0.0037(18)
C60 0.0234(15) 0.051(2) 0.0321(18) 0.0075(16) 0.0028(13) 0.0064(15)

loop_
_geom_bond_atom_site_label_1
_geom_bond_atom_site_label_2
_geom_bond_distance
_geom_bond_site_symmetry_2
_geom_bond_publ_flag
C71 C74 1.618(16) . ?
C71 H71A 0.9600 . ?
C71 H71B 0.9600 . ?
C71 H71C 0.9600 . ?
C72 C73 1.435(12) . ?
C72 C75 1.727(15) . ?
C72 H72A 0.9700 . ?
C72 H72B 0.9700 . ?
C73 H73A 0.9600 . ?
C73 H73B 0.9600 . ?
C73 H73C 0.9600 . ?
C74 C75 1.149(17) . ?
C74 H74A 0.9700 . ?
C74 H74B 0.9700 . ?
C75 H75A 0.9700 . ?
C75 H75B 0.9700 . ?
Zr1 O8 1.949(2) . ?
Zr1 O1 1.957(2) . ?
Zr1 O2 1.963(2) . ?
Zr1 O3 2.223(2) . ?
Zr1 O4 2.2870(19) . ?
Zr1 O7 2.3454(19) . ?
Zr1 Zr2 3.2342(4) . ?
Zr2 O5 1.941(2) . ?
Zr2 O6 1.951(2) . ?
Zr2 O7 2.054(2) . ?
Zr2 O4 2.198(2) . ?
Zr2 O3 2.2159(19) . ?
Zr2 N2 2.395(2) . ?
O1 C1 1.423(3) . ?
O2 C5 1.413(3) . ?
O3 C16 1.419(3) . ?
O4 C20 1.434(3) . ?
O5 C35 1.415(3) . ?
O6 C31 1.422(4) . ?
O7 C50 1.444(3) . ?
O8 C46 1.409(4) . ?
N1 C8 1.449(4) . ?
N1 C9 1.451(4) . ?
N1 C4 1.460(4) . ?
N2 C19 1.487(4) . ?
N2 C23 1.501(4) . ?
N2 C24 1.511(4) . ?
N3 C34 1.456(4) . ?
N3 C39 1.461(4) . ?
N3 C38 1.462(4) . ?
N4 C54 1.469(4) . ?
N4 C53 1.470(4) . ?
N4 C52 1.471(4) . ?
C1 C3 1.513(5) . ?
C1 C2 1.536(4) . ?
C1 C4 1.544(5) . ?
C2 H2A 0.9600 . ?
C2 H2B 0.9600 . ?
C2 H2C 0.9600 . ?
C3 H3A 0.9600 . ?
C3 H3B 0.9600 . ?
C3 H3C 0.9600 . ?
C4 H4A 0.9700 . ?
C4 H4B 0.9700 . ?
C5 C7 1.516(5) . ?
C5 C6 1.536(5) . ?
C5 C8 1.538(4) . ?
C6 H6A 0.9600 . ?
C6 H6B 0.9600 . ?
C6 H6C 0.9600 . ?
C7 H7A 0.9600 . ?
C7 H7B 0.9600 . ?
C7 H7C 0.9600 . ?
C8 H8A 0.9700 . ?
C8 H8B 0.9700 . ?
C9 C10 1.557(6) . ?
C9 H9A 0.9700 . ?
C9 H9B 0.9700 . ?
C10 C11 1.378(6) . ?
C10 C15 1.382(5) . ?
C11 C12 1.404(6) . ?
C11 H11 0.9300 . ?
C12 C13 1.372(7) . ?
C12 H12 0.9300 . ?
C13 C14 1.423(8) . ?
C13 H13 0.9300 . ?
C14 C15 1.357(7) . ?
C14 H14 0.9300 . ?
C15 H15 0.9300 . ?
C16 C17 1.528(4) . ?
C16 C18 1.535(4) . ?
C16 C19 1.577(4) . ?
C17 H17A 0.9600 . ?
C17 H17B 0.9600 . ?
C17 H17C 0.9600 . ?
C18 H18A 0.9600 . ?
C18 H18B 0.9600 . ?
C18 H18C 0.9600 . ?
C19 H19A 0.9700 . ?
C19 H19B 0.9700 . ?
C20 C21 1.520(4) . ?
C20 C23 1.532(4) . ?
C20 C22 1.532(4) . ?
C21 H21A 0.9600 . ?
C21 H21B 0.9600 . ?
C21 H21C 0.9600 . ?
C22 H22A 0.9600 . ?
C22 H22B 0.9600 . ?
C22 H22C 0.9600 . ?
C23 H23A 0.9700 . ?
C23 H23B 0.9700 . ?
C24 C25 1.524(4) . ?
C24 H24A 0.9700 . ?
C24 H24B 0.9700 . ?
C25 C26 1.386(5) . ?
C25 C30 1.387(5) . ?
C26 C27 1.396(5) . ?
C26 H26 0.9300 . ?
C27 C28 1.371(6) . ?
C27 H27 0.9300 . ?
C28 C29 1.388(6) . ?
C28 H28 0.9300 . ?
C29 C30 1.390(5) . ?
C29 H29 0.9300 . ?
C30 H30 0.9300 . ?
C31 C33 1.529(4) . ?
C31 C32 1.531(4) . ?
C31 C34 1.542(4) . ?
C32 H32A 0.9600 . ?
C32 H32B 0.9600 . ?
C32 H32C 0.9600 . ?
C33 H33A 0.9600 . ?
C33 H33B 0.9600 . ?
C33 H33C 0.9600 . ?
C34 H34A 0.9700 . ?
C34 H34B 0.9700 . ?
C35 C37 1.528(4) . ?
C35 C36 1.533(5) . ?
C35 C38 1.538(4) . ?
C36 H36A 0.9600 . ?
C36 H36B 0.9600 . ?
C36 H36C 0.9600 . ?
C37 H37A 0.9600 . ?
C37 H37B 0.9600 . ?
C37 H37C 0.9600 . ?
C38 H38A 0.9700 . ?
C38 H38B 0.9700 . ?
C39 C40 1.531(5) . ?
C39 H39A 0.9700 . ?
C39 H39B 0.9700 . ?
C40 C41 1.377(6) . ?
C40 C45 1.378(6) . ?
C41 C42 1.390(7) . ?
C41 H41 0.9300 . ?
C42 C43 1.363(8) . ?
C42 H42 0.9300 . ?
C43 C44 1.349(7) . ?
C43 H43 0.9300 . ?
C44 C45 1.393(5) . ?
C44 H44 0.9300 . ?
C45 H45 0.9300 . ?
C46 C47 1.528(5) . ?
C46 C48 1.530(5) . ?
C46 C53 1.535(4) . ?
C47 H47A 0.9600 . ?
C47 H47B 0.9600 . ?
C47 H47C 0.9600 . ?
C48 H48A 0.9600 . ?
C48 H48B 0.9600 . ?
C48 H48C 0.9600 . ?
C49 C50 1.522(4) . ?
C49 H49A 0.9600 . ?
C49 H49B 0.9600 . ?
C49 H49C 0.9600 . ?
C50 C51 1.522(4) . ?
C50 C52 1.540(4) . ?
C51 H51A 0.9600 . ?
C51 H51B 0.9600 . ?
C51 H51C 0.9600 . ?
C52 H52A 0.9700 . ?
C52 H52B 0.9700 . ?
C53 H53A 0.9700 . ?
C53 H53B 0.9700 . ?
C54 C55 1.515(5) . ?
C54 H54A 0.9700 . ?
C54 H54B 0.9700 . ?
C55 C60 1.393(5) . ?
C55 C56 1.400(5) . ?
C56 C57 1.387(5) . ?
C56 H56 0.9300 . ?
C57 C58 1.386(6) . ?
C57 H57 0.9300 . ?
C58 C59 1.372(6) . ?
C58 H58 0.9300 . ?
C59 C60 1.398(6) . ?
C59 H59 0.9300 . ?
C60 H60 0.9300 . ?
